data_4087232
loop_
_publ_author_name
'Esteruelas, Miguel A.'
'O\~nate, Enrique'
'Palacios, Adri\'an U.'

_publ_section_title
;
 Selective Synthesis and Photophysical Properties of Phosphorescent
 Heteroleptic Iridium(III) Complexes with Two Different Bidentate Groups
 and Two Different Monodentate Ligands
;
_journal_name_full Organometallics
_journal_paper_doi 10.1021/acs.organomet.7b00108
_journal_year 2017
_chemical_formula_sum 'C29 H38 Cl Ir N O2 P'
_chemical_formula_weight 691.22
_chemical_name_systematic
; 
 ? 
;
_space_group_IT_number 19
_symmetry_cell_setting orthorhombic
_symmetry_space_group_name_Hall 'P 2ac 2ab'
_symmetry_space_group_name_H-M 'P 21 21 21'
_atom_sites_solution_hydrogens geom
_atom_sites_solution_primary direct
_atom_sites_solution_secondary difmap
_audit_creation_method SHELXL-97
_cell_angle_alpha 90.00
_cell_angle_beta 90.00
_cell_angle_gamma 90.00
_cell_formula_units_Z 4
_cell_length_a 9.4611(6)
_cell_length_b 15.0151(10)
_cell_length_c 19.4449(13)
_cell_measurement_reflns_used 9928
_cell_measurement_temperature 100(2)
_cell_measurement_theta_max 28
_cell_measurement_theta_min 2
_cell_volume 2762.3(3)
_computing_cell_refinement 'SAINT+ v. 7.56a (Bruker AXS, 2008)'
_computing_data_collection 'apex2 v. 7.0 (Bruker AXS, 2009)'
_computing_data_reduction 'SAINT+ v. 7.56a (Bruker AXS, 2008)'
_computing_molecular_graphics 'XP, SHELXTL v. 6.14 (Bruker, 2000)'
_computing_publication_material 'XCIF, SHELXTL v. 6.14 (Bruker, 2000)'
_computing_structure_refinement 'SHELXL-97 (Sheldrick, 1997)'
_computing_structure_solution 'SHELXS-97 (Sheldrick, 1990)'
_diffrn_ambient_temperature 100(2)
_diffrn_detector_area_resol_mean 8.33
_diffrn_measured_fraction_theta_full 1.000
_diffrn_measured_fraction_theta_max 0.964
_diffrn_measurement_device_type 'Bruker APEX DUO system'
_diffrn_measurement_method '\w rotations with narrow frames'
_diffrn_radiation_monochromator graphite
_diffrn_radiation_source 'normal-focus sealed tube'
_diffrn_radiation_type MoK\a
_diffrn_radiation_wavelength 0.71073
_diffrn_reflns_av_R_equivalents 0.0438
_diffrn_reflns_av_sigmaI/netI 0.0333
_diffrn_reflns_limit_h_max 12
_diffrn_reflns_limit_h_min -12
_diffrn_reflns_limit_k_max 20
_diffrn_reflns_limit_k_min -19
_diffrn_reflns_limit_l_max 26
_diffrn_reflns_limit_l_min -25
_diffrn_reflns_number 33776
_diffrn_reflns_theta_full 27.50
_diffrn_reflns_theta_max 28.64
_diffrn_reflns_theta_min 2.09
_diffrn_standards_decay_% 0
_exptl_absorpt_coefficient_mu 5.015
_exptl_absorpt_correction_T_max 0.862
_exptl_absorpt_correction_T_min 0.699
_exptl_absorpt_correction_type multi-scan
_exptl_absorpt_process_details
;
Absorption correction performed with SADABS program. This is based on the
method of Blessing: Blessing, R. H., Acta Crystallogr., Sect. A 1995, 51, 33.

SADABS: Area-Detector Absorption Correction. Bruker-AXS 
within SAINT+ package, v. 6.1 (2000).
;
_exptl_crystal_colour orange
_exptl_crystal_density_diffrn 1.662
_exptl_crystal_density_method 'not measured'
_exptl_crystal_description 'irregular block'
_exptl_crystal_F_000 1376
_exptl_crystal_size_max 0.18
_exptl_crystal_size_mid 0.13
_exptl_crystal_size_min 0.12
_refine_diff_density_max 1.226
_refine_diff_density_min -0.779
_refine_diff_density_rms 0.104
_refine_ls_abs_structure_details 'Flack H D (1983), Acta Cryst. A39, 876-881'
_refine_ls_abs_structure_Flack 0.000(5)
_refine_ls_extinction_method none
_refine_ls_goodness_of_fit_ref 1.043
_refine_ls_hydrogen_treatment mixed
_refine_ls_matrix_type full
_refine_ls_number_parameters 325
_refine_ls_number_reflns 6691
_refine_ls_number_restraints 0
_refine_ls_restrained_S_all 1.043
_refine_ls_R_factor_all 0.0245
_refine_ls_R_factor_gt 0.0227
_refine_ls_shift/su_max 0.003
_refine_ls_shift/su_mean 0.000
_refine_ls_structure_factor_coef Fsqd
_refine_ls_weighting_details 'calc w=1/[\s^2^(Fo^2^)+(0.0239P)^2^+0.8544P] where P=(Fo^2^+2Fc^2^)/3'
_refine_ls_weighting_scheme calc
_refine_ls_wR_factor_gt 0.0489
_refine_ls_wR_factor_ref 0.0498
_reflns_number_gt 6449
_reflns_number_total 6691
_reflns_threshold_expression >2sigma(I)
_cod_data_source_file om7b00108_si_002.cif
_cod_data_source_block 12-enrique285
_cod_original_sg_symbol_H-M P212121
_cod_database_code 4087232

loop_
_symmetry_equiv_pos_as_xyz
'x, y, z'
'-x+1/2, -y, z+1/2'
'-x, y+1/2, -z+1/2'
'x+1/2, -y+1/2, -z'

loop_
_atom_site_label
_atom_site_type_symbol
_atom_site_fract_x
_atom_site_fract_y
_atom_site_fract_z
_atom_site_U_iso_or_equiv
_atom_site_adp_type
_atom_site_occupancy
_atom_site_symmetry_multiplicity
_atom_site_calc_flag
_atom_site_refinement_flags
Ir Ir 0.429938(13) 0.539964(8) 0.867044(6) 0.01303(4) Uani 1 1 d .
P1 P 0.23744(10) 0.63021(6) 0.85177(4) 0.01503(19) Uani 1 1 d .
Cl1 Cl 0.57913(9) 0.66515(5) 0.87516(4) 0.01738(15) Uani 1 1 d .
N1 N 0.3258(3) 0.41847(18) 0.85323(14) 0.0141(6) Uani 1 1 d .
O1 O 0.6122(2) 0.46190(18) 0.87815(12) 0.0212(5) Uani 1 1 d .
O2 O 0.4261(3) 0.55299(15) 0.97681(11) 0.0189(5) Uani 1 1 d .
C1 C 0.4654(3) 0.5216(2) 0.76672(17) 0.0164(7) Uani 1 1 d .
C2 C 0.5418(4) 0.5769(2) 0.72246(18) 0.0188(8) Uani 1 1 d .
H2 H 0.5723 0.6337 0.7382 0.023 Uiso 1 1 calc R
C3 C 0.5740(4) 0.5502(2) 0.65595(16) 0.0205(7) Uani 1 1 d .
H3 H 0.6260 0.5889 0.6267 0.025 Uiso 1 1 calc R
C4 C 0.5307(4) 0.4674(2) 0.63175(18) 0.0232(7) Uani 1 1 d .
H4 H 0.5524 0.4499 0.5860 0.028 Uiso 1 1 calc R
C5 C 0.4562(4) 0.4107(2) 0.67442(18) 0.0214(8) Uani 1 1 d .
H5 H 0.4267 0.3539 0.6583 0.026 Uiso 1 1 calc R
C6 C 0.4244(4) 0.4376(2) 0.74189(16) 0.0163(7) Uani 1 1 d .
C7 C 0.3471(4) 0.3826(2) 0.79043(18) 0.0180(7) Uani 1 1 d .
C8 C 0.2913(4) 0.2981(2) 0.77278(18) 0.0204(8) Uani 1 1 d .
H8 H 0.3069 0.2745 0.7281 0.024 Uiso 1 1 calc R
C9 C 0.2155(4) 0.2502(3) 0.81952(19) 0.0223(8) Uani 1 1 d .
H9 H 0.1782 0.1936 0.8074 0.027 Uiso 1 1 calc R
C10 C 0.1925(4) 0.2851(2) 0.88590(17) 0.0177(7) Uani 1 1 d .
C11 C 0.1167(4) 0.2375(2) 0.9366(2) 0.0227(8) Uani 1 1 d .
H11 H 0.0787 0.1807 0.9256 0.027 Uiso 1 1 calc R
C12 C 0.0969(4) 0.2713(3) 1.0009(2) 0.0243(9) Uani 1 1 d .
H12 H 0.0467 0.2383 1.0346 0.029 Uiso 1 1 calc R
C13 C 0.1521(4) 0.3564(3) 1.01658(19) 0.0225(8) Uani 1 1 d .
H13 H 0.1386 0.3806 1.0612 0.027 Uiso 1 1 calc R
C14 C 0.2249(4) 0.4043(2) 0.96830(17) 0.0189(7) Uani 1 1 d .
H14 H 0.2602 0.4616 0.9799 0.023 Uiso 1 1 calc R
C15 C 0.2482(4) 0.3704(2) 0.90209(19) 0.0172(7) Uani 1 1 d .
C16 C 0.6854(4) 0.4553(3) 0.9327(2) 0.0243(8) Uani 1 1 d .
C17 C 0.8228(4) 0.4039(3) 0.9244(2) 0.0338(10) Uani 1 1 d .
H17A H 0.8044 0.3400 0.9297 0.051 Uiso 1 1 calc R
H17B H 0.8905 0.4233 0.9595 0.051 Uiso 1 1 calc R
H17C H 0.8621 0.4152 0.8786 0.051 Uiso 1 1 calc R
C18 C 0.6512(4) 0.4870(3) 0.9978(2) 0.0250(9) Uani 1 1 d .
H18 H 0.7199 0.4787 1.0329 0.030 Uiso 1 1 calc R
C19 C 0.5264(4) 0.5297(3) 1.01691(18) 0.0229(8) Uani 1 1 d .
C20 C 0.4985(5) 0.5487(3) 1.09153(19) 0.0360(10) Uani 1 1 d .
H20A H 0.4710 0.6112 1.0970 0.054 Uiso 1 1 calc R
H20B H 0.5843 0.5371 1.1183 0.054 Uiso 1 1 calc R
H20C H 0.4219 0.5102 1.1080 0.054 Uiso 1 1 calc R
C21 C 0.2680(4) 0.7160(2) 0.78341(18) 0.0203(8) Uani 1 1 d .
H21 H 0.3714 0.7295 0.7849 0.024 Uiso 1 1 calc R
C22 C 0.2386(5) 0.6836(3) 0.71016(19) 0.0292(9) Uani 1 1 d .
H22A H 0.1364 0.6816 0.7024 0.044 Uiso 1 1 calc R
H22B H 0.2786 0.6239 0.7041 0.044 Uiso 1 1 calc R
H22C H 0.2822 0.7246 0.6772 0.044 Uiso 1 1 calc R
C23 C 0.1928(5) 0.8061(3) 0.7928(2) 0.0283(9) Uani 1 1 d .
H23A H 0.2233 0.8473 0.7566 0.042 Uiso 1 1 calc R
H23B H 0.2169 0.8310 0.8378 0.042 Uiso 1 1 calc R
H23C H 0.0903 0.7974 0.7898 0.042 Uiso 1 1 calc R
C24 C 0.0707(4) 0.5701(2) 0.83395(17) 0.0189(7) Uani 1 1 d .
H24 H 0.0615 0.5257 0.8720 0.023 Uiso 1 1 calc R
C25 C 0.0669(5) 0.5150(3) 0.76742(19) 0.0271(8) Uani 1 1 d .
H25A H 0.0017 0.4648 0.7732 0.041 Uiso 1 1 calc R
H25B H 0.1618 0.4923 0.7574 0.041 Uiso 1 1 calc R
H25C H 0.0348 0.5526 0.7293 0.041 Uiso 1 1 calc R
C26 C -0.0646(4) 0.6261(3) 0.8373(2) 0.0272(8) Uani 1 1 d .
H26A H -0.0601 0.6736 0.8029 0.041 Uiso 1 1 calc R
H26B H -0.0736 0.6525 0.8832 0.041 Uiso 1 1 calc R
H26C H -0.1465 0.5880 0.8281 0.041 Uiso 1 1 calc R
C27 C 0.1855(4) 0.6966(2) 0.92874(18) 0.0188(7) Uani 1 1 d .
H27 H 0.1085 0.7377 0.9135 0.023 Uiso 1 1 calc R
C28 C 0.3043(4) 0.7558(2) 0.95737(19) 0.0221(8) Uani 1 1 d .
H28A H 0.2649 0.7975 0.9911 0.033 Uiso 1 1 calc R
H28B H 0.3479 0.7893 0.9197 0.033 Uiso 1 1 calc R
H28C H 0.3758 0.7184 0.9796 0.033 Uiso 1 1 calc R
C29 C 0.1240(4) 0.6405(3) 0.98748(19) 0.0229(8) Uani 1 1 d .
H29A H 0.1980 0.6018 1.0063 0.034 Uiso 1 1 calc R
H29B H 0.0463 0.6038 0.9699 0.034 Uiso 1 1 calc R
H29C H 0.0886 0.6799 1.0237 0.034 Uiso 1 1 calc R

loop_
_atom_site_aniso_label
_atom_site_aniso_U_11
_atom_site_aniso_U_22
_atom_site_aniso_U_33
_atom_site_aniso_U_23
_atom_site_aniso_U_13
_atom_site_aniso_U_12
Ir 0.01473(6) 0.01313(6) 0.01124(6) -0.00050(5) -0.00061(5) 0.00079(5)
P1 0.0164(4) 0.0154(4) 0.0133(5) -0.0004(3) 0.0007(3) 0.0021(3)
Cl1 0.0186(4) 0.0163(3) 0.0172(4) -0.0009(3) 0.0003(4) -0.0021(3)
N1 0.0130(14) 0.0140(13) 0.0154(15) -0.0001(11) -0.0040(11) 0.0039(11)
O1 0.0173(11) 0.0186(12) 0.0278(14) 0.0028(12) -0.0023(9) 0.0022(10)
O2 0.0241(12) 0.0209(13) 0.0118(10) 0.0008(9) -0.0022(10) -0.0039(13)
C1 0.0161(17) 0.0177(19) 0.0153(16) -0.0015(13) -0.0011(12) 0.0024(13)
C2 0.021(2) 0.0172(17) 0.0186(17) -0.0042(13) 0.0013(14) -0.0013(14)
C3 0.0224(17) 0.0226(18) 0.0166(15) 0.0013(13) 0.0021(14) -0.0031(18)
C4 0.0297(18) 0.0245(18) 0.0153(15) -0.0060(18) 0.0029(14) 0.0036(14)
C5 0.026(2) 0.0188(17) 0.0195(18) -0.0021(14) 0.0005(15) 0.0013(15)
C6 0.0201(17) 0.0145(16) 0.0144(15) -0.0002(11) -0.0009(15) 0.0028(14)
C7 0.0209(19) 0.0178(18) 0.0153(17) -0.0008(14) -0.0024(14) 0.0012(15)
C8 0.027(2) 0.0177(18) 0.0161(17) -0.0059(13) -0.0013(15) 0.0021(16)
C9 0.027(2) 0.0160(18) 0.024(2) -0.0024(15) 0.0015(17) -0.0013(16)
C10 0.0186(17) 0.0163(17) 0.0182(19) 0.0013(13) 0.0005(13) 0.0003(14)
C11 0.027(2) 0.0133(17) 0.028(2) 0.0043(15) 0.0003(16) 0.0006(15)
C12 0.025(2) 0.0225(19) 0.026(2) 0.0085(15) 0.0021(16) -0.0008(16)
C13 0.023(2) 0.027(2) 0.0173(18) 0.0000(15) 0.0020(15) 0.0033(16)
C14 0.0213(19) 0.0195(18) 0.0158(17) -0.0017(13) 0.0010(14) -0.0012(15)
C15 0.0150(17) 0.0185(18) 0.0181(17) 0.0026(14) 0.0018(13) 0.0039(14)
C16 0.0219(18) 0.0166(17) 0.034(2) 0.0080(17) -0.0075(15) -0.0054(17)
C17 0.019(2) 0.030(2) 0.053(3) 0.012(2) -0.0066(19) 0.0028(17)
C18 0.026(2) 0.021(2) 0.028(2) 0.0087(15) -0.0133(16) -0.0015(15)
C19 0.033(2) 0.0157(19) 0.0197(17) 0.0033(15) -0.0078(14) -0.0122(16)
C20 0.051(3) 0.042(3) 0.0156(19) -0.0003(19) -0.0078(17) -0.015(2)
C21 0.023(2) 0.0188(19) 0.0191(18) 0.0080(14) -0.0007(15) 0.0032(15)
C22 0.037(2) 0.034(2) 0.0168(19) 0.0061(16) 0.0011(17) 0.0136(19)
C23 0.034(2) 0.022(2) 0.028(2) 0.0041(16) 0.0013(18) 0.0077(18)
C24 0.0167(16) 0.0216(17) 0.0185(16) -0.0009(13) 0.0006(16) -0.0032(15)
C25 0.0227(18) 0.032(2) 0.0262(19) -0.0085(15) -0.0050(18) -0.0009(18)
C26 0.0196(18) 0.035(2) 0.0268(19) -0.0050(17) -0.0071(17) -0.0002(19)
C27 0.0227(19) 0.0147(17) 0.0189(18) -0.0021(14) 0.0012(15) 0.0009(15)
C28 0.029(2) 0.0186(18) 0.0191(19) -0.0054(14) 0.0044(16) 0.0009(16)
C29 0.026(2) 0.025(2) 0.0168(18) -0.0039(15) 0.0058(15) 0.0023(16)

loop_
_atom_type_symbol
_atom_type_description
_atom_type_scat_dispersion_real
_atom_type_scat_dispersion_imag
_atom_type_scat_source
C C 0.0033 0.0016 'International Tables Vol C Tables 4.2.6.8 and 6.1.1.4'
H H 0.0000 0.0000 'International Tables Vol C Tables 4.2.6.8 and 6.1.1.4'
N N 0.0061 0.0033 'International Tables Vol C Tables 4.2.6.8 and 6.1.1.4'
P P 0.1023 0.0942 'International Tables Vol C Tables 4.2.6.8 and 6.1.1.4'
Cl Cl 0.1484 0.1585 'International Tables Vol C Tables 4.2.6.8 and 6.1.1.4'
Ir Ir -1.4442 7.9887 'International Tables Vol C Tables 4.2.6.8 and 6.1.1.4'
O O 0.0106 0.0060 'International Tables Vol C Tables 4.2.6.8 and 6.1.1.4'

loop_
_geom_angle_atom_site_label_1
_geom_angle_atom_site_label_2
_geom_angle_atom_site_label_3
_geom_angle
C1 Ir N1 80.41(12)
C1 Ir O1 83.43(12)
N1 Ir O1 85.02(10)
C1 Ir O2 170.87(12)
N1 Ir O2 101.52(10)
O1 Ir O2 87.84(10)
C1 Ir P1 95.06(10)
N1 Ir P1 97.16(8)
O1 Ir P1 177.12(8)
O2 Ir P1 93.55(7)
C1 Ir Cl1 94.29(10)
N1 Ir Cl1 170.81(8)
O1 Ir Cl1 86.92(8)
O2 Ir Cl1 82.56(7)
P1 Ir Cl1 90.75(3)
C24 P1 C27 100.75(16)
C24 P1 C21 109.51(17)
C27 P1 C21 104.04(17)
C24 P1 Ir 114.46(12)
C27 P1 Ir 114.97(12)
C21 P1 Ir 112.09(12)
C7 N1 C15 119.1(3)
C7 N1 Ir 113.2(2)
C15 N1 Ir 127.5(2)
C16 O1 Ir 125.3(2)
C19 O2 Ir 124.8(2)
C2 C1 C6 117.7(3)
C2 C1 Ir 127.3(3)
C6 C1 Ir 114.4(2)
C3 C2 C1 121.1(3)
C3 C2 H2 119.5
C1 C2 H2 119.5
C2 C3 C4 120.6(3)
C2 C3 H3 119.7
C4 C3 H3 119.7
C5 C4 C3 119.9(3)
C5 C4 H4 120.1
C3 C4 H4 120.1
C4 C5 C6 119.5(3)
C4 C5 H5 120.3
C6 C5 H5 120.3
C5 C6 C1 121.3(3)
C5 C6 C7 123.5(3)
C1 C6 C7 115.2(3)
N1 C7 C8 121.4(3)
N1 C7 C6 115.9(3)
C8 C7 C6 122.6(3)
C9 C8 C7 120.4(3)
C9 C8 H8 119.8
C7 C8 H8 119.8
C8 C9 C10 119.8(3)
C8 C9 H9 120.1
C10 C9 H9 120.1
C9 C10 C11 122.0(3)
C9 C10 C15 118.7(3)
C11 C10 C15 119.3(3)
C12 C11 C10 121.4(3)
C12 C11 H11 119.3
C10 C11 H11 119.3
C11 C12 C13 119.0(4)
C11 C12 H12 120.5
C13 C12 H12 120.5
C14 C13 C12 120.9(4)
C14 C13 H13 119.6
C12 C13 H13 119.6
C13 C14 C15 121.2(3)
C13 C14 H14 119.4
C15 C14 H14 119.4
N1 C15 C14 121.2(3)
N1 C15 C10 120.6(3)
C14 C15 C10 118.2(3)
O1 C16 C18 127.3(4)
O1 C16 C17 114.6(4)
C18 C16 C17 118.1(3)
C16 C17 H17A 109.5
C16 C17 H17B 109.5
H17A C17 H17B 109.5
C16 C17 H17C 109.5
H17A C17 H17C 109.5
H17B C17 H17C 109.5
C16 C18 C19 126.7(3)
C16 C18 H18 116.7
C19 C18 H18 116.7
O2 C19 C18 126.3(3)
O2 C19 C20 114.0(4)
C18 C19 C20 119.6(3)
C19 C20 H20A 109.5
C19 C20 H20B 109.5
H20A C20 H20B 109.5
C19 C20 H20C 109.5
H20A C20 H20C 109.5
H20B C20 H20C 109.5
C22 C21 C23 107.8(3)
C22 C21 P1 114.5(3)
C23 C21 P1 116.7(3)
C22 C21 H21 105.7
C23 C21 H21 105.7
P1 C21 H21 105.7
C21 C22 H22A 109.5
C21 C22 H22B 109.5
H22A C22 H22B 109.5
C21 C22 H22C 109.5
H22A C22 H22C 109.5
H22B C22 H22C 109.5
C21 C23 H23A 109.5
C21 C23 H23B 109.5
H23A C23 H23B 109.5
C21 C23 H23C 109.5
H23A C23 H23C 109.5
H23B C23 H23C 109.5
C26 C24 C25 108.2(3)
C26 C24 P1 115.9(2)
C25 C24 P1 116.1(3)
C26 C24 H24 105.1
C25 C24 H24 105.1
P1 C24 H24 105.1
C24 C25 H25A 109.5
C24 C25 H25B 109.5
H25A C25 H25B 109.5
C24 C25 H25C 109.5
H25A C25 H25C 109.5
H25B C25 H25C 109.5
C24 C26 H26A 109.5
C24 C26 H26B 109.5
H26A C26 H26B 109.5
C24 C26 H26C 109.5
H26A C26 H26C 109.5
H26B C26 H26C 109.5
C29 C27 C28 109.0(3)
C29 C27 P1 113.8(2)
C28 C27 P1 114.0(3)
C29 C27 H27 106.5
C28 C27 H27 106.5
P1 C27 H27 106.5
C27 C28 H28A 109.5
C27 C28 H28B 109.5
H28A C28 H28B 109.5
C27 C28 H28C 109.5
H28A C28 H28C 109.5
H28B C28 H28C 109.5
C27 C29 H29A 109.5
C27 C29 H29B 109.5
H29A C29 H29B 109.5
C27 C29 H29C 109.5
H29A C29 H29C 109.5
H29B C29 H29C 109.5

loop_
_geom_bond_atom_site_label_1
_geom_bond_atom_site_label_2
_geom_bond_distance
Ir C1 1.998(3)
Ir N1 2.091(3)
Ir O1 2.096(2)
Ir O2 2.144(2)
Ir P1 2.2893(9)
Ir Cl1 2.3559(8)
P1 C24 1.850(4)
P1 C27 1.865(4)
P1 C21 1.873(4)
N1 C7 1.349(4)
N1 C15 1.401(4)
O1 C16 1.271(4)
O2 C19 1.277(4)
C1 C2 1.398(5)
C1 C6 1.406(5)
C2 C3 1.387(5)
C2 H2 0.9500
C3 C4 1.391(5)
C3 H3 0.9500
C4 C5 1.383(5)
C4 H4 0.9500
C5 C6 1.405(5)
C5 H5 0.9500
C6 C7 1.451(5)
C7 C8 1.417(5)
C8 C9 1.362(5)
C8 H8 0.9500
C9 C10 1.410(5)
C9 H9 0.9500
C10 C11 1.413(5)
C10 C15 1.421(5)
C11 C12 1.361(6)
C11 H11 0.9500
C12 C13 1.413(5)
C12 H12 0.9500
C13 C14 1.369(5)
C13 H13 0.9500
C14 C15 1.402(5)
C14 H14 0.9500
C16 C18 1.390(6)
C16 C17 1.520(5)
C17 H17A 0.9800
C17 H17B 0.9800
C17 H17C 0.9800
C18 C19 1.394(6)
C18 H18 0.9500
C19 C20 1.502(5)
C20 H20A 0.9800
C20 H20B 0.9800
C20 H20C 0.9800
C21 C22 1.530(5)
C21 C23 1.540(5)
C21 H21 1.0000
C22 H22A 0.9800
C22 H22B 0.9800
C22 H22C 0.9800
C23 H23A 0.9800
C23 H23B 0.9800
C23 H23C 0.9800
C24 C26 1.533(5)
C24 C25 1.537(5)
C24 H24 1.0000
C25 H25A 0.9800
C25 H25B 0.9800
C25 H25C 0.9800
C26 H26A 0.9800
C26 H26B 0.9800
C26 H26C 0.9800
C27 C29 1.534(5)
C27 C28 1.537(5)
C27 H27 1.0000
C28 H28A 0.9800
C28 H28B 0.9800
C28 H28C 0.9800
C29 H29A 0.9800
C29 H29B 0.9800
C29 H29C 0.9800
